data_4038168
loop_
_publ_author_name
'Shimada, Takahide'
'Mori, Shigeki'
'Ishida, Masatoshi'
'Furuta, Hiroyuki'

_publ_section_title
;
 Regioselectively \a- and \b-alkynylated BODIPY dyes via gold(I)-catalyzed
 direct C-H functionalization and their photophysical properties.
;
_journal_name_full 'Beilstein journal of organic chemistry'
_journal_page_first 587
_journal_page_last 595
_journal_paper_doi 10.3762/bjoc.16.53
_journal_volume 16
_journal_year 2020
_chemical_formula_moiety 'C40 H57 B F2 N2 Si2'
_chemical_formula_sum 'C40 H57 B F2 N2 Si2'
_chemical_formula_weight 670.86
_space_group_crystal_system monoclinic
_space_group_IT_number 13
_space_group_name_Hall '-P 2yac'
_space_group_name_H-M_alt 'P 1 2/n 1'
_atom_sites_solution_hydrogens geom
_atom_sites_solution_primary direct
_atom_sites_solution_secondary difmap
_audit_creation_method SHELXL-2018/3
_cell_angle_alpha 90
_cell_angle_beta 101.750(2)
_cell_angle_gamma 90
_cell_formula_units_Z 4
_cell_length_a 19.9534(4)
_cell_length_b 8.04654(17)
_cell_length_c 25.0121(5)
_cell_measurement_reflns_used 34722
_cell_measurement_temperature 100(2)
_cell_measurement_theta_max 31.18
_cell_measurement_theta_min 2.37
_cell_volume 3931.69(14)
_computing_cell_refinement 'CrysAlisPro 1.171.39.46 (Rigaku OD, 2018)'
_computing_data_collection 'CrystalClear (Rigaku Inc., 2008)'
_computing_data_reduction 'CrysAlisPro 1.171.39.46 (Rigaku OD, 2018)'
_computing_molecular_graphics 'CrystalStructure 4.3.1 (Rigaku, 2018)'
_computing_publication_material 'CrystalStructure 4.3.1 (Rigaku, 2018)'
_computing_structure_refinement 'SHELXL-2018/3 (Sheldrick, 2018)'
_computing_structure_solution 'SHELXT 2018/2 (Sheldrick, 2018)'
_diffrn_ambient_temperature 100(2)
_diffrn_detector_area_resol_mean 7.111
_diffrn_measured_fraction_theta_full 1.000
_diffrn_measured_fraction_theta_max 1.000
_diffrn_measurement_device_type 'Rigaku Varimax with Saturn'
_diffrn_measurement_method '\w scans'
_diffrn_radiation_type MoK\a
_diffrn_radiation_wavelength 0.71073
_diffrn_reflns_av_R_equivalents 0.0579
_diffrn_reflns_av_unetI/netI 0.0341
_diffrn_reflns_Laue_measured_fraction_full 1.000
_diffrn_reflns_Laue_measured_fraction_max 1.000
_diffrn_reflns_limit_h_max 26
_diffrn_reflns_limit_h_min -26
_diffrn_reflns_limit_k_max 10
_diffrn_reflns_limit_k_min -10
_diffrn_reflns_limit_l_max 33
_diffrn_reflns_limit_l_min -33
_diffrn_reflns_number 64493
_diffrn_reflns_point_group_measured_fraction_full 1.000
_diffrn_reflns_point_group_measured_fraction_max 1.000
_diffrn_reflns_theta_full 25.242
_diffrn_reflns_theta_max 27.998
_diffrn_reflns_theta_min 1.663
_diffrn_source 'rotating anode X-ray generator'
_exptl_absorpt_coefficient_mu 0.129
_exptl_absorpt_correction_T_max 0.977
_exptl_absorpt_correction_T_min 0.638
_exptl_absorpt_correction_type multi-scan
_exptl_absorpt_process_details
;
CrysAlisPro 1.171.39.46 (Rigaku Oxford Diffraction, 2018)
Empirical absorption correction using spherical harmonics,
 implemented in SCALE3 ABSPACK scaling algorithm.
;
_exptl_crystal_colour green
_exptl_crystal_density_diffrn 1.133
_exptl_crystal_density_method 'not measured'
_exptl_crystal_description block
_exptl_crystal_F_000 1448
_exptl_crystal_size_max 0.250
_exptl_crystal_size_mid 0.200
_exptl_crystal_size_min 0.180
_refine_diff_density_max 0.565
_refine_diff_density_min -0.391
_refine_diff_density_rms 0.053
_refine_ls_extinction_method none
_refine_ls_goodness_of_fit_ref 1.038
_refine_ls_hydrogen_treatment constr
_refine_ls_matrix_type full
_refine_ls_number_parameters 439
_refine_ls_number_reflns 9499
_refine_ls_number_restraints 0
_refine_ls_restrained_S_all 1.038
_refine_ls_R_factor_all 0.0571
_refine_ls_R_factor_gt 0.0462
_refine_ls_shift/su_max 0.001
_refine_ls_shift/su_mean 0.000
_refine_ls_structure_factor_coef Fsqd
_refine_ls_weighting_details 'w=1/[\s^2^(Fo^2^)+(0.0504P)^2^+2.3671P] where P=(Fo^2^+2Fc^2^)/3'
_refine_ls_weighting_scheme calc
_refine_ls_wR_factor_gt 0.1111
_refine_ls_wR_factor_ref 0.1174
_reflns_Friedel_coverage 0.000
_reflns_number_gt 7999
_reflns_number_total 9499
_reflns_threshold_expression 'I > 2\s(I)'
_cod_data_source_file 1860-5397-16-53-S2.cif
_cod_data_source_block shelxl
_cod_depositor_comments 'Adding full bibliography for 4038167--4038168.cif.'
_cod_original_sg_symbol_H-M 'P 2/n'
_cod_database_code 4038168
_shelx_shelxl_version_number 2018/3
_shelx_space_group_comment
;
The symmetry employed for this shelxl refinement is uniquely defined
by the following loop, which should always be used as a source of
symmetry information in preference to the above space-group names.
They are only intended as comments.
;
_shelx_estimated_absorpt_t_min 0.969
_shelx_estimated_absorpt_t_max 0.977

loop_
_space_group_symop_operation_xyz
'x, y, z'
'x+1/2, -y, z+1/2'
'-x, -y, -z'
'-x-1/2, y, -z-1/2'

loop_
_atom_site_label
_atom_site_type_symbol
_atom_site_fract_x
_atom_site_fract_y
_atom_site_fract_z
_atom_site_U_iso_or_equiv
_atom_site_adp_type
_atom_site_occupancy
_atom_site_site_symmetry_order
_atom_site_calc_flag
_atom_site_refinement_flags_posn
_atom_site_refinement_flags_adp
_atom_site_refinement_flags_occupancy
_atom_site_disorder_assembly
_atom_site_disorder_group
Si1 Si 0.28061(2) 0.21403(5) 0.12560(2) 0.01481(10) Uani 1 1 d . . . . .
Si2 Si 0.63622(2) 0.18328(5) 0.11423(2) 0.01653(10) Uani 1 1 d . . . . .
F1 F 0.48870(4) 0.36768(10) 0.22195(4) 0.01867(19) Uani 1 1 d . . . . .
F2 F 0.48677(5) 0.61436(12) 0.17745(3) 0.0207(2) Uani 1 1 d . . . . .
N1 N 0.44416(6) 0.60849(15) 0.26099(5) 0.0126(2) Uani 1 1 d . . . . .
N2 N 0.56838(6) 0.58006(15) 0.26250(5) 0.0135(2) Uani 1 1 d . . . . .
C1 C 0.37533(7) 0.58676(18) 0.25031(6) 0.0144(3) Uani 1 1 d . . . . .
C2 C 0.34620(7) 0.68245(19) 0.28732(6) 0.0173(3) Uani 1 1 d . . . . .
H2 H 0.299000 0.689637 0.288513 0.021 Uiso 1 1 calc R U . . .
C3 C 0.39913(7) 0.76285(19) 0.32114(6) 0.0160(3) Uani 1 1 d . . . . .
H3 H 0.395323 0.836270 0.350120 0.019 Uiso 1 1 calc R U . . .
C4 C 0.46022(7) 0.71638(18) 0.30495(6) 0.0132(3) Uani 1 1 d . . . . .
C5 C 0.52815(7) 0.75464(17) 0.32849(6) 0.0129(3) Uani 1 1 d . . . . .
C6 C 0.58122(7) 0.68398(18) 0.30780(6) 0.0149(3) Uani 1 1 d . . . . .
C7 C 0.65295(7) 0.69479(19) 0.32677(6) 0.0184(3) Uani 1 1 d . . . . .
H7 H 0.676001 0.757132 0.357281 0.022 Uiso 1 1 calc R U . . .
C8 C 0.68298(8) 0.5987(2) 0.29297(7) 0.0207(3) Uani 1 1 d . . . . .
H8 H 0.730688 0.581503 0.295845 0.025 Uiso 1 1 calc R U . . .
C9 C 0.62966(7) 0.52961(19) 0.25293(6) 0.0168(3) Uani 1 1 d . . . . .
C10 C 0.34223(7) 0.47662(19) 0.20920(6) 0.0160(3) Uani 1 1 d . . . . .
C11 C 0.31580(7) 0.37781(19) 0.17511(6) 0.0168(3) Uani 1 1 d . . . . .
C12 C 0.31536(9) 0.0104(2) 0.15765(7) 0.0267(4) Uani 1 1 d . . . . .
H12 H 0.301282 0.002166 0.193713 0.032 Uiso 1 1 calc R U . . .
C13 C 0.39325(10) 0.0041(2) 0.16897(10) 0.0446(5) Uani 1 1 d . . . . .
H13A H 0.408948 0.004806 0.134313 0.054 Uiso 1 1 calc R U . . .
H13B H 0.409076 -0.097673 0.189168 0.054 Uiso 1 1 calc R U . . .
H13C H 0.411838 0.101069 0.190725 0.054 Uiso 1 1 calc R U . . .
C14 C 0.28439(10) -0.1400(2) 0.12355(8) 0.0322(4) Uani 1 1 d . . . . .
H14A H 0.302943 -0.242667 0.141888 0.039 Uiso 1 1 calc R U . . .
H14B H 0.295941 -0.134462 0.087346 0.039 Uiso 1 1 calc R U . . .
H14C H 0.234514 -0.138908 0.119675 0.039 Uiso 1 1 calc R U . . .
C15 C 0.18532(8) 0.2241(2) 0.11900(7) 0.0228(3) Uani 1 1 d . . . . .
H15 H 0.164442 0.133985 0.093420 0.027 Uiso 1 1 calc R U . . .
C16 C 0.16540(10) 0.1932(3) 0.17406(8) 0.0381(5) Uani 1 1 d . . . . .
H16A H 0.115428 0.195347 0.169345 0.046 Uiso 1 1 calc R U . . .
H16B H 0.185328 0.280137 0.199914 0.046 Uiso 1 1 calc R U . . .
H16C H 0.182672 0.084469 0.188210 0.046 Uiso 1 1 calc R U . . .
C17 C 0.15572(9) 0.3915(2) 0.09499(8) 0.0347(4) Uani 1 1 d . . . . .
H17A H 0.176867 0.482361 0.118610 0.042 Uiso 1 1 calc R U . . .
H17B H 0.106107 0.392666 0.092733 0.042 Uiso 1 1 calc R U . . .
H17C H 0.165372 0.405716 0.058388 0.042 Uiso 1 1 calc R U . . .
C18 C 0.31082(9) 0.2540(2) 0.06035(7) 0.0242(3) Uani 1 1 d . . . . .
H18 H 0.354655 0.191209 0.063189 0.029 Uiso 1 1 calc R U . . .
C19 C 0.32747(11) 0.4358(2) 0.05177(8) 0.0364(4) Uani 1 1 d . . . . .
H19A H 0.285794 0.502737 0.048511 0.044 Uiso 1 1 calc R U . . .
H19B H 0.345501 0.446587 0.018301 0.044 Uiso 1 1 calc R U . . .
H19C H 0.361807 0.474987 0.082983 0.044 Uiso 1 1 calc R U . . .
C20 C 0.26127(10) 0.1853(3) 0.00973(7) 0.0332(4) Uani 1 1 d . . . . .
H20A H 0.281591 0.198616 -0.022535 0.040 Uiso 1 1 calc R U . . .
H20B H 0.217930 0.246381 0.004344 0.040 Uiso 1 1 calc R U . . .
H20C H 0.252799 0.067138 0.015203 0.040 Uiso 1 1 calc R U . . .
C21 C 0.54367(7) 0.86564(18) 0.37725(6) 0.0130(3) Uani 1 1 d . . . . .
C22 C 0.55911(7) 0.79568(18) 0.42958(6) 0.0162(3) Uani 1 1 d . . . . .
C23 C 0.57464(8) 0.90011(19) 0.47451(6) 0.0185(3) Uani 1 1 d . . . . .
H23 H 0.585008 0.852924 0.510053 0.022 Uiso 1 1 calc R U . . .
C24 C 0.57545(7) 1.07217(19) 0.46895(6) 0.0181(3) Uani 1 1 d . . . . .
C25 C 0.55844(7) 1.13865(18) 0.41664(6) 0.0169(3) Uani 1 1 d . . . . .
H25 H 0.557729 1.255990 0.412373 0.020 Uiso 1 1 calc R U . . .
C26 C 0.54240(7) 1.03892(18) 0.37030(6) 0.0148(3) Uani 1 1 d . . . . .
C27 C 0.55904(9) 0.60941(19) 0.43745(7) 0.0240(3) Uani 1 1 d . . . . .
H27A H 0.560191 0.584134 0.475955 0.029 Uiso 1 1 calc R U . . .
H27B H 0.599390 0.561272 0.426624 0.029 Uiso 1 1 calc R U . . .
H27C H 0.517495 0.562088 0.414876 0.029 Uiso 1 1 calc R U . . .
C28 C 0.59598(9) 1.1830(2) 0.51828(7) 0.0265(4) Uani 1 1 d . . . . .
H28A H 0.570140 1.287247 0.512258 0.032 Uiso 1 1 calc R U . . .
H28B H 0.645086 1.206955 0.524052 0.032 Uiso 1 1 calc R U . . .
H28C H 0.586041 1.126772 0.550539 0.032 Uiso 1 1 calc R U . . .
C29 C 0.52584(8) 1.1173(2) 0.31464(6) 0.0210(3) Uani 1 1 d . . . . .
H29A H 0.559743 1.082490 0.293530 0.025 Uiso 1 1 calc R U . . .
H29B H 0.526848 1.238599 0.318377 0.025 Uiso 1 1 calc R U . . .
H29C H 0.480141 1.082075 0.295711 0.025 Uiso 1 1 calc R U . . .
C30 C 0.63495(7) 0.42402(19) 0.20866(6) 0.0177(3) Uani 1 1 d . . . . .
C31 C 0.63762(8) 0.33348(19) 0.17068(6) 0.0186(3) Uani 1 1 d . . . . .
C32 C 0.59519(9) -0.0142(2) 0.13308(7) 0.0268(4) Uani 1 1 d . . . . .
H32 H 0.544976 -0.001646 0.118305 0.032 Uiso 1 1 calc R U . . .
C33 C 0.60293(18) -0.0399(3) 0.19382(9) 0.0688(9) Uani 1 1 d . . . . .
H33A H 0.651265 -0.058735 0.210245 0.083 Uiso 1 1 calc R U . . .
H33B H 0.575958 -0.136635 0.200506 0.083 Uiso 1 1 calc R U . . .
H33C H 0.586605 0.059027 0.210138 0.083 Uiso 1 1 calc R U . . .
C34 C 0.61716(12) -0.1704(2) 0.10612(9) 0.0387(5) Uani 1 1 d . . . . .
H34A H 0.590438 -0.265751 0.114359 0.046 Uiso 1 1 calc R U . . .
H34B H 0.665942 -0.191162 0.120268 0.046 Uiso 1 1 calc R U . . .
H34C H 0.609146 -0.154128 0.066499 0.046 Uiso 1 1 calc R U . . .
C35 C 0.72787(8) 0.1539(2) 0.10824(7) 0.0239(3) Uani 1 1 d . . . . .
H35 H 0.729608 0.056542 0.083718 0.029 Uiso 1 1 calc R U . . .
C36 C 0.77405(9) 0.1142(3) 0.16393(8) 0.0352(4) Uani 1 1 d . . . . .
H36A H 0.774414 0.209057 0.188553 0.042 Uiso 1 1 calc R U . . .
H36B H 0.820737 0.092245 0.159030 0.042 Uiso 1 1 calc R U . . .
H36C H 0.756406 0.015924 0.179666 0.042 Uiso 1 1 calc R U . . .
C37 C 0.75584(9) 0.3054(3) 0.08241(8) 0.0354(4) Uani 1 1 d . . . . .
H37A H 0.804421 0.288203 0.082268 0.043 Uiso 1 1 calc R U . . .
H37B H 0.750575 0.405169 0.103672 0.043 Uiso 1 1 calc R U . . .
H37C H 0.730354 0.319587 0.044833 0.043 Uiso 1 1 calc R U . . .
C38 C 0.58336(8) 0.2820(2) 0.05136(7) 0.0247(3) Uani 1 1 d . . . . .
H38 H 0.605091 0.391423 0.046458 0.030 Uiso 1 1 calc R U . . .
C39 C 0.58300(10) 0.1808(3) -0.00062(7) 0.0359(4) Uani 1 1 d . . . . .
H39A H 0.558108 0.242186 -0.032359 0.043 Uiso 1 1 calc R U . . .
H39B H 0.560460 0.073744 0.001993 0.043 Uiso 1 1 calc R U . . .
H39C H 0.630199 0.161733 -0.004724 0.043 Uiso 1 1 calc R U . . .
C40 C 0.51002(9) 0.3186(3) 0.05799(8) 0.0380(5) Uani 1 1 d . . . . .
H40A H 0.486572 0.213907 0.062233 0.046 Uiso 1 1 calc R U . . .
H40B H 0.485317 0.377344 0.025584 0.046 Uiso 1 1 calc R U . . .
H40C H 0.511326 0.388027 0.090384 0.046 Uiso 1 1 calc R U . . .
B1 B 0.49595(8) 0.5367(2) 0.22745(6) 0.0134(3) Uani 1 1 d . . . . .

loop_
_atom_site_aniso_label
_atom_site_aniso_U_11
_atom_site_aniso_U_22
_atom_site_aniso_U_33
_atom_site_aniso_U_23
_atom_site_aniso_U_13
_atom_site_aniso_U_12
Si1 0.01474(19) 0.0155(2) 0.01357(19) -0.00278(15) 0.00136(15) -0.00169(15)
Si2 0.0185(2) 0.0167(2) 0.0164(2) -0.00252(16) 0.00830(16) -0.00070(16)
F1 0.0191(4) 0.0130(4) 0.0232(5) -0.0048(3) 0.0025(4) -0.0012(3)
F2 0.0233(5) 0.0262(5) 0.0130(4) 0.0039(4) 0.0046(3) 0.0032(4)
N1 0.0120(5) 0.0131(6) 0.0122(5) -0.0016(5) 0.0011(4) -0.0011(5)
N2 0.0133(6) 0.0135(6) 0.0142(6) -0.0028(5) 0.0039(4) -0.0001(5)
C1 0.0135(6) 0.0157(7) 0.0135(6) 0.0011(5) 0.0012(5) -0.0021(5)
C2 0.0133(7) 0.0224(8) 0.0161(7) -0.0022(6) 0.0027(5) -0.0003(6)
C3 0.0151(7) 0.0190(7) 0.0138(7) -0.0029(6) 0.0023(5) 0.0016(6)
C4 0.0143(7) 0.0135(7) 0.0112(6) -0.0014(5) 0.0013(5) -0.0004(5)
C5 0.0148(7) 0.0108(6) 0.0127(6) 0.0009(5) 0.0022(5) 0.0003(5)
C6 0.0150(7) 0.0138(7) 0.0153(7) -0.0029(5) 0.0020(5) -0.0007(5)
C7 0.0143(7) 0.0201(8) 0.0203(7) -0.0051(6) 0.0022(6) -0.0014(6)
C8 0.0129(7) 0.0238(8) 0.0256(8) -0.0053(6) 0.0048(6) -0.0001(6)
C9 0.0157(7) 0.0165(7) 0.0191(7) -0.0015(6) 0.0060(6) 0.0000(6)
C10 0.0141(7) 0.0185(7) 0.0148(7) 0.0027(6) 0.0019(5) 0.0000(6)
C11 0.0165(7) 0.0175(7) 0.0160(7) 0.0013(6) 0.0019(5) -0.0011(6)
C12 0.0311(9) 0.0204(8) 0.0256(8) 0.0017(7) -0.0012(7) -0.0005(7)
C13 0.0348(11) 0.0247(10) 0.0636(14) 0.0078(10) -0.0149(10) 0.0042(8)
C14 0.0388(10) 0.0168(8) 0.0372(10) -0.0013(7) -0.0017(8) -0.0010(7)
C15 0.0161(7) 0.0275(9) 0.0240(8) -0.0111(7) 0.0019(6) -0.0036(6)
C16 0.0341(10) 0.0448(12) 0.0414(11) -0.0128(9) 0.0219(9) -0.0155(9)
C17 0.0247(9) 0.0382(11) 0.0370(10) -0.0120(8) -0.0035(7) 0.0107(8)
C18 0.0254(8) 0.0267(9) 0.0217(8) -0.0009(7) 0.0079(6) 0.0002(7)
C19 0.0500(12) 0.0349(10) 0.0270(9) 0.0059(8) 0.0141(8) -0.0094(9)
C20 0.0410(10) 0.0425(11) 0.0174(8) -0.0078(8) 0.0091(7) -0.0043(9)
C21 0.0102(6) 0.0149(7) 0.0135(6) -0.0027(5) 0.0012(5) -0.0004(5)
C22 0.0155(7) 0.0145(7) 0.0171(7) 0.0003(6) -0.0002(5) 0.0010(5)
C23 0.0213(7) 0.0203(8) 0.0120(7) 0.0001(6) -0.0012(6) 0.0013(6)
C24 0.0153(7) 0.0196(8) 0.0179(7) -0.0061(6) -0.0001(6) -0.0004(6)
C25 0.0170(7) 0.0114(7) 0.0219(7) -0.0025(6) 0.0027(6) -0.0004(5)
C26 0.0123(6) 0.0156(7) 0.0166(7) 0.0001(5) 0.0029(5) 0.0000(5)
C27 0.0340(9) 0.0150(8) 0.0203(8) 0.0007(6) -0.0010(7) -0.0002(7)
C28 0.0299(9) 0.0263(9) 0.0207(8) -0.0108(7) -0.0014(7) -0.0009(7)
C29 0.0270(8) 0.0185(8) 0.0171(7) 0.0023(6) 0.0039(6) -0.0011(6)
C30 0.0141(7) 0.0179(7) 0.0220(7) -0.0008(6) 0.0055(6) 0.0013(6)
C31 0.0174(7) 0.0176(7) 0.0225(8) 0.0000(6) 0.0080(6) 0.0014(6)
C32 0.0345(9) 0.0191(8) 0.0310(9) -0.0020(7) 0.0167(7) -0.0058(7)
C33 0.147(3) 0.0344(12) 0.0361(12) -0.0036(10) 0.0447(15) -0.0371(15)
C34 0.0560(13) 0.0204(9) 0.0444(11) -0.0071(8) 0.0211(10) -0.0069(9)
C35 0.0202(8) 0.0257(8) 0.0280(8) -0.0068(7) 0.0100(7) 0.0020(7)
C36 0.0262(9) 0.0348(10) 0.0432(11) -0.0017(9) 0.0041(8) 0.0094(8)
C37 0.0250(9) 0.0455(12) 0.0400(11) 0.0006(9) 0.0166(8) -0.0066(8)
C38 0.0234(8) 0.0288(9) 0.0219(8) 0.0019(7) 0.0043(6) -0.0017(7)
C39 0.0381(10) 0.0487(12) 0.0202(8) -0.0026(8) 0.0044(8) -0.0053(9)
C40 0.0263(9) 0.0486(12) 0.0368(11) 0.0019(9) 0.0014(8) 0.0062(9)
B1 0.0140(7) 0.0131(7) 0.0132(7) -0.0013(6) 0.0027(6) -0.0004(6)

loop_
_atom_type_symbol
_atom_type_description
_atom_type_scat_dispersion_real
_atom_type_scat_dispersion_imag
_atom_type_scat_source
C C 0.0033 0.0016 'International Tables Vol C Tables 4.2.6.8 and 6.1.1.4'
H H 0.0000 0.0000 'International Tables Vol C Tables 4.2.6.8 and 6.1.1.4'
B B 0.0013 0.0007 'International Tables Vol C Tables 4.2.6.8 and 6.1.1.4'
F F 0.0171 0.0103 'International Tables Vol C Tables 4.2.6.8 and 6.1.1.4'
N N 0.0061 0.0033 'International Tables Vol C Tables 4.2.6.8 and 6.1.1.4'
Si Si 0.0817 0.0704 'International Tables Vol C Tables 4.2.6.8 and 6.1.1.4'

loop_
_geom_angle_atom_site_label_1
_geom_angle_atom_site_label_2
_geom_angle_atom_site_label_3
_geom_angle
_geom_angle_site_symmetry_1
_geom_angle_site_symmetry_3
_geom_angle_publ_flag
C11 Si1 C15 105.57(7) . . ?
C11 Si1 C18 108.35(7) . . ?
C15 Si1 C18 114.50(8) . . ?
C11 Si1 C12 106.10(7) . . ?
C15 Si1 C12 110.60(8) . . ?
C18 Si1 C12 111.19(8) . . ?
C31 Si2 C35 106.17(7) . . ?
C31 Si2 C38 106.27(7) . . ?
C35 Si2 C38 112.03(8) . . ?
C31 Si2 C32 107.34(7) . . ?
C35 Si2 C32 113.07(8) . . ?
C38 Si2 C32 111.45(8) . . ?
C1 N1 C4 107.35(11) . . ?
C1 N1 B1 126.76(12) . . ?
C4 N1 B1 125.73(11) . . ?
C9 N2 C6 107.53(12) . . ?
C9 N2 B1 126.58(12) . . ?
C6 N2 B1 125.83(12) . . ?
N1 C1 C10 121.88(13) . . ?
N1 C1 C2 109.58(12) . . ?
C10 C1 C2 128.48(13) . . ?
C3 C2 C1 106.98(13) . . ?
C3 C2 H2 126.5 . . ?
C1 C2 H2 126.5 . . ?
C2 C3 C4 107.42(13) . . ?
C2 C3 H3 126.3 . . ?
C4 C3 H3 126.3 . . ?
N1 C4 C5 121.32(12) . . ?
N1 C4 C3 108.66(12) . . ?
C5 C4 C3 129.87(13) . . ?
C6 C5 C4 119.97(13) . . ?
C6 C5 C21 120.11(12) . . ?
C4 C5 C21 119.87(12) . . ?
N2 C6 C5 121.42(13) . . ?
N2 C6 C7 108.43(12) . . ?
C5 C6 C7 130.12(13) . . ?
C8 C7 C6 107.32(13) . . ?
C8 C7 H7 126.3 . . ?
C6 C7 H7 126.3 . . ?
C7 C8 C9 107.31(13) . . ?
C7 C8 H8 126.3 . . ?
C9 C8 H8 126.3 . . ?
N2 C9 C30 122.10(13) . . ?
N2 C9 C8 109.40(13) . . ?
C30 C9 C8 128.51(14) . . ?
C11 C10 C1 177.36(16) . . ?
C10 C11 Si1 175.32(14) . . ?
C13 C12 C14 110.91(16) . . ?
C13 C12 Si1 112.31(13) . . ?
C14 C12 Si1 112.07(12) . . ?
C13 C12 H12 107.1 . . ?
C14 C12 H12 107.1 . . ?
Si1 C12 H12 107.1 . . ?
C12 C13 H13A 109.5 . . ?
C12 C13 H13B 109.5 . . ?
H13A C13 H13B 109.5 . . ?
C12 C13 H13C 109.5 . . ?
H13A C13 H13C 109.5 . . ?
H13B C13 H13C 109.5 . . ?
C12 C14 H14A 109.5 . . ?
C12 C14 H14B 109.5 . . ?
H14A C14 H14B 109.5 . . ?
C12 C14 H14C 109.5 . . ?
H14A C14 H14C 109.5 . . ?
H14B C14 H14C 109.5 . . ?
C16 C15 C17 110.07(15) . . ?
C16 C15 Si1 110.99(12) . . ?
C17 C15 Si1 111.89(12) . . ?
C16 C15 H15 107.9 . . ?
C17 C15 H15 107.9 . . ?
Si1 C15 H15 107.9 . . ?
C15 C16 H16A 109.5 . . ?
C15 C16 H16B 109.5 . . ?
H16A C16 H16B 109.5 . . ?
C15 C16 H16C 109.5 . . ?
H16A C16 H16C 109.5 . . ?
H16B C16 H16C 109.5 . . ?
C15 C17 H17A 109.5 . . ?
C15 C17 H17B 109.5 . . ?
H17A C17 H17B 109.5 . . ?
C15 C17 H17C 109.5 . . ?
H17A C17 H17C 109.5 . . ?
H17B C17 H17C 109.5 . . ?
C19 C18 C20 110.50(15) . . ?
C19 C18 Si1 113.83(12) . . ?
C20 C18 Si1 112.73(12) . . ?
C19 C18 H18 106.4 . . ?
C20 C18 H18 106.4 . . ?
Si1 C18 H18 106.4 . . ?
C18 C19 H19A 109.5 . . ?
C18 C19 H19B 109.5 . . ?
H19A C19 H19B 109.5 . . ?
C18 C19 H19C 109.5 . . ?
H19A C19 H19C 109.5 . . ?
H19B C19 H19C 109.5 . . ?
C18 C20 H20A 109.5 . . ?
C18 C20 H20B 109.5 . . ?
H20A C20 H20B 109.5 . . ?
C18 C20 H20C 109.5 . . ?
H20A C20 H20C 109.5 . . ?
H20B C20 H20C 109.5 . . ?
C22 C21 C26 120.65(13) . . ?
C22 C21 C5 119.52(13) . . ?
C26 C21 C5 119.82(13) . . ?
C23 C22 C21 118.95(13) . . ?
C23 C22 C27 120.08(14) . . ?
C21 C22 C27 120.96(13) . . ?
C22 C23 C24 121.81(14) . . ?
C22 C23 H23 119.1 . . ?
C24 C23 H23 119.1 . . ?
C25 C24 C23 118.11(14) . . ?
C25 C24 C28 121.03(14) . . ?
C23 C24 C28 120.85(14) . . ?
C24 C25 C26 122.17(14) . . ?
C24 C25 H25 118.9 . . ?
C26 C25 H25 118.9 . . ?
C25 C26 C21 118.27(13) . . ?
C25 C26 C29 119.94(13) . . ?
C21 C26 C29 121.77(13) . . ?
C22 C27 H27A 109.5 . . ?
C22 C27 H27B 109.5 . . ?
H27A C27 H27B 109.5 . . ?
C22 C27 H27C 109.5 . . ?
H27A C27 H27C 109.5 . . ?
H27B C27 H27C 109.5 . . ?
C24 C28 H28A 109.5 . . ?
C24 C28 H28B 109.5 . . ?
H28A C28 H28B 109.5 . . ?
C24 C28 H28C 109.5 . . ?
H28A C28 H28C 109.5 . . ?
H28B C28 H28C 109.5 . . ?
C26 C29 H29A 109.5 . . ?
C26 C29 H29B 109.5 . . ?
H29A C29 H29B 109.5 . . ?
C26 C29 H29C 109.5 . . ?
H29A C29 H29C 109.5 . . ?
H29B C29 H29C 109.5 . . ?
C31 C30 C9 178.28(16) . . ?
C30 C31 Si2 175.17(14) . . ?
C33 C32 C34 110.53(17) . . ?
C33 C32 Si2 113.91(13) . . ?
C34 C32 Si2 113.74(12) . . ?
C33 C32 H32 106.0 . . ?
C34 C32 H32 106.0 . . ?
Si2 C32 H32 106.0 . . ?
C32 C33 H33A 109.5 . . ?
C32 C33 H33B 109.5 . . ?
H33A C33 H33B 109.5 . . ?
C32 C33 H33C 109.5 . . ?
H33A C33 H33C 109.5 . . ?
H33B C33 H33C 109.5 . . ?
C32 C34 H34A 109.5 . . ?
C32 C34 H34B 109.5 . . ?
H34A C34 H34B 109.5 . . ?
C32 C34 H34C 109.5 . . ?
H34A C34 H34C 109.5 . . ?
H34B C34 H34C 109.5 . . ?
C37 C35 C36 110.09(15) . . ?
C37 C35 Si2 112.10(12) . . ?
C36 C35 Si2 111.51(12) . . ?
C37 C35 H35 107.6 . . ?
C36 C35 H35 107.6 . . ?
Si2 C35 H35 107.6 . . ?
C35 C36 H36A 109.5 . . ?
C35 C36 H36B 109.5 . . ?
H36A C36 H36B 109.5 . . ?
C35 C36 H36C 109.5 . . ?
H36A C36 H36C 109.5 . . ?
H36B C36 H36C 109.5 . . ?
C35 C37 H37A 109.5 . . ?
C35 C37 H37B 109.5 . . ?
H37A C37 H37B 109.5 . . ?
C35 C37 H37C 109.5 . . ?
H37A C37 H37C 109.5 . . ?
H37B C37 H37C 109.5 . . ?
C39 C38 C40 110.72(15) . . ?
C39 C38 Si2 112.93(13) . . ?
C40 C38 Si2 112.05(12) . . ?
C39 C38 H38 106.9 . . ?
C40 C38 H38 106.9 . . ?
Si2 C38 H38 106.9 . . ?
C38 C39 H39A 109.5 . . ?
C38 C39 H39B 109.5 . . ?
H39A C39 H39B 109.5 . . ?
C38 C39 H39C 109.5 . . ?
H39A C39 H39C 109.5 . . ?
H39B C39 H39C 109.5 . . ?
C38 C40 H40A 109.5 . . ?
C38 C40 H40B 109.5 . . ?
H40A C40 H40B 109.5 . . ?
C38 C40 H40C 109.5 . . ?
H40A C40 H40C 109.5 . . ?
H40B C40 H40C 109.5 . . ?
F1 B1 F2 111.56(12) . . ?
F1 B1 N1 110.57(12) . . ?
F2 B1 N1 109.77(12) . . ?
F1 B1 N2 110.06(12) . . ?
F2 B1 N2 110.09(12) . . ?
N1 B1 N2 104.56(11) . . ?

loop_
_geom_bond_atom_site_label_1
_geom_bond_atom_site_label_2
_geom_bond_distance
_geom_bond_site_symmetry_2
_geom_bond_publ_flag
Si1 C11 1.8464(15) . ?
Si1 C15 1.8766(16) . ?
Si1 C18 1.8792(16) . ?
Si1 C12 1.8925(17) . ?
Si2 C31 1.8543(16) . ?
Si2 C35 1.8800(16) . ?
Si2 C38 1.8817(17) . ?
Si2 C32 1.8906(17) . ?
F1 B1 1.3713(18) . ?
F2 B1 1.3765(18) . ?
N1 C1 1.3558(18) . ?
N1 C4 1.3864(18) . ?
N1 B1 1.5683(19) . ?
N2 C9 1.3551(18) . ?
N2 C6 1.3896(18) . ?
N2 B1 1.5694(19) . ?
C1 C10 1.415(2) . ?
C1 C2 1.417(2) . ?
C2 C3 1.373(2) . ?
C2 H2 0.9500 . ?
C3 C4 1.4108(19) . ?
C3 H3 0.9500 . ?
C4 C5 1.3979(19) . ?
C5 C6 1.3913(19) . ?
C5 C21 1.4923(19) . ?
C6 C7 1.416(2) . ?
C7 C8 1.370(2) . ?
C7 H7 0.9500 . ?
C8 C9 1.418(2) . ?
C8 H8 0.9500 . ?
C9 C30 1.416(2) . ?
C10 C11 1.206(2) . ?
C12 C13 1.523(3) . ?
C12 C14 1.536(2) . ?
C12 H12 1.0000 . ?
C13 H13A 0.9800 . ?
C13 H13B 0.9800 . ?
C13 H13C 0.9800 . ?
C14 H14A 0.9800 . ?
C14 H14B 0.9800 . ?
C14 H14C 0.9800 . ?
C15 C16 1.530(2) . ?
C15 C17 1.542(3) . ?
C15 H15 1.0000 . ?
C16 H16A 0.9800 . ?
C16 H16B 0.9800 . ?
C16 H16C 0.9800 . ?
C17 H17A 0.9800 . ?
C17 H17B 0.9800 . ?
C17 H17C 0.9800 . ?
C18 C19 1.525(3) . ?
C18 C20 1.542(2) . ?
C18 H18 1.0000 . ?
C19 H19A 0.9800 . ?
C19 H19B 0.9800 . ?
C19 H19C 0.9800 . ?
C20 H20A 0.9800 . ?
C20 H20B 0.9800 . ?
C20 H20C 0.9800 . ?
C21 C22 1.400(2) . ?
C21 C26 1.405(2) . ?
C22 C23 1.387(2) . ?
C22 C27 1.512(2) . ?
C23 C24 1.392(2) . ?
C23 H23 0.9500 . ?
C24 C25 1.390(2) . ?
C24 C28 1.510(2) . ?
C25 C26 1.393(2) . ?
C25 H25 0.9500 . ?
C26 C29 1.503(2) . ?
C27 H27A 0.9800 . ?
C27 H27B 0.9800 . ?
C27 H27C 0.9800 . ?
C28 H28A 0.9800 . ?
C28 H28B 0.9800 . ?
C28 H28C 0.9800 . ?
C29 H29A 0.9800 . ?
C29 H29B 0.9800 . ?
C29 H29C 0.9800 . ?
C30 C31 1.207(2) . ?
C32 C33 1.510(3) . ?
C32 C34 1.532(2) . ?
C32 H32 1.0000 . ?
C33 H33A 0.9800 . ?
C33 H33B 0.9800 . ?
C33 H33C 0.9800 . ?
C34 H34A 0.9800 . ?
C34 H34B 0.9800 . ?
C34 H34C 0.9800 . ?
C35 C37 1.537(3) . ?
C35 C36 1.539(3) . ?
C35 H35 1.0000 . ?
C36 H36A 0.9800 . ?
C36 H36B 0.9800 . ?
C36 H36C 0.9800 . ?
C37 H37A 0.9800 . ?
C37 H37B 0.9800 . ?
C37 H37C 0.9800 . ?
C38 C39 1.533(2) . ?
C38 C40 1.535(2) . ?
C38 H38 1.0000 . ?
C39 H39A 0.9800 . ?
C39 H39B 0.9800 . ?
C39 H39C 0.9800 . ?
C40 H40A 0.9800 . ?
C40 H40B 0.9800 . ?
C40 H40C 0.9800 . ?

loop_
_geom_torsion_atom_site_label_1
_geom_torsion_atom_site_label_2
_geom_torsion_atom_site_label_3
_geom_torsion_atom_site_label_4
_geom_torsion
_geom_torsion_site_symmetry_1
_geom_torsion_site_symmetry_2
_geom_torsion_site_symmetry_3
_geom_torsion_site_symmetry_4
_geom_torsion_publ_flag
C4 N1 C1 C10 -176.88(13) . . . . ?
B1 N1 C1 C10 7.4(2) . . . . ?
C4 N1 C1 C2 0.52(16) . . . . ?
B1 N1 C1 C2 -175.23(13) . . . . ?
N1 C1 C2 C3 -0.27(17) . . . . ?
C10 C1 C2 C3 176.90(15) . . . . ?
C1 C2 C3 C4 -0.08(17) . . . . ?
C1 N1 C4 C5 175.37(13) . . . . ?
B1 N1 C4 C5 -8.8(2) . . . . ?
C1 N1 C4 C3 -0.57(16) . . . . ?
B1 N1 C4 C3 175.23(13) . . . . ?
C2 C3 C4 N1 0.40(17) . . . . ?
C2 C3 C4 C5 -175.07(15) . . . . ?
N1 C4 C5 C6 0.0(2) . . . . ?
C3 C4 C5 C6 174.99(15) . . . . ?
N1 C4 C5 C21 -177.42(13) . . . . ?
C3 C4 C5 C21 -2.4(2) . . . . ?
C9 N2 C6 C5 -179.07(13) . . . . ?
B1 N2 C6 C5 3.6(2) . . . . ?
C9 N2 C6 C7 -0.85(16) . . . . ?
B1 N2 C6 C7 -178.23(13) . . . . ?
C4 C5 C6 N2 2.5(2) . . . . ?
C21 C5 C6 N2 179.95(13) . . . . ?
C4 C5 C6 C7 -175.26(15) . . . . ?
C21 C5 C6 C7 2.2(2) . . . . ?
N2 C6 C7 C8 0.26(18) . . . . ?
C5 C6 C7 C8 178.26(15) . . . . ?
C6 C7 C8 C9 0.41(18) . . . . ?
C6 N2 C9 C30 -178.82(14) . . . . ?
B1 N2 C9 C30 -1.5(2) . . . . ?
C6 N2 C9 C8 1.11(17) . . . . ?
B1 N2 C9 C8 178.47(13) . . . . ?
C7 C8 C9 N2 -0.96(18) . . . . ?
C7 C8 C9 C30 178.97(16) . . . . ?
C11 Si1 C12 C13 -60.29(15) . . . . ?
C15 Si1 C12 C13 -174.30(14) . . . . ?
C18 Si1 C12 C13 57.32(16) . . . . ?
C11 Si1 C12 C14 174.07(13) . . . . ?
C15 Si1 C12 C14 60.06(15) . . . . ?
C18 Si1 C12 C14 -68.32(15) . . . . ?
C11 Si1 C15 C16 -59.90(14) . . . . ?
C18 Si1 C15 C16 -178.98(12) . . . . ?
C12 Si1 C15 C16 54.45(14) . . . . ?
C11 Si1 C15 C17 63.49(13) . . . . ?
C18 Si1 C15 C17 -55.60(14) . . . . ?
C12 Si1 C15 C17 177.84(12) . . . . ?
C11 Si1 C18 C19 -25.83(15) . . . . ?
C15 Si1 C18 C19 91.68(14) . . . . ?
C12 Si1 C18 C19 -142.06(13) . . . . ?
C11 Si1 C18 C20 -152.70(13) . . . . ?
C15 Si1 C18 C20 -35.19(15) . . . . ?
C12 Si1 C18 C20 91.06(14) . . . . ?
C6 C5 C21 C22 -82.13(18) . . . . ?
C4 C5 C21 C22 95.30(17) . . . . ?
C6 C5 C21 C26 98.12(17) . . . . ?
C4 C5 C21 C26 -84.45(17) . . . . ?
C26 C21 C22 C23 -1.4(2) . . . . ?
C5 C21 C22 C23 178.85(13) . . . . ?
C26 C21 C22 C27 178.63(14) . . . . ?
C5 C21 C22 C27 -1.1(2) . . . . ?
C21 C22 C23 C24 -0.2(2) . . . . ?
C27 C22 C23 C24 179.80(15) . . . . ?
C22 C23 C24 C25 1.6(2) . . . . ?
C22 C23 C24 C28 -176.88(14) . . . . ?
C23 C24 C25 C26 -1.5(2) . . . . ?
C28 C24 C25 C26 176.97(14) . . . . ?
C24 C25 C26 C21 0.0(2) . . . . ?
C24 C25 C26 C29 -178.68(14) . . . . ?
C22 C21 C26 C25 1.5(2) . . . . ?
C5 C21 C26 C25 -178.77(12) . . . . ?
C22 C21 C26 C29 -179.87(13) . . . . ?
C5 C21 C26 C29 -0.1(2) . . . . ?
C31 Si2 C32 C33 -26.6(2) . . . . ?
C35 Si2 C32 C33 90.17(19) . . . . ?
C38 Si2 C32 C33 -142.57(18) . . . . ?
C31 Si2 C32 C34 -154.48(14) . . . . ?
C35 Si2 C32 C34 -37.72(17) . . . . ?
C38 Si2 C32 C34 89.54(16) . . . . ?
C31 Si2 C35 C37 -73.53(14) . . . . ?
C38 Si2 C35 C37 42.07(15) . . . . ?
C32 Si2 C35 C37 169.03(12) . . . . ?
C31 Si2 C35 C36 50.43(14) . . . . ?
C38 Si2 C35 C36 166.03(12) . . . . ?
C32 Si2 C35 C36 -67.02(14) . . . . ?
C31 Si2 C38 C39 174.21(12) . . . . ?
C35 Si2 C38 C39 58.67(15) . . . . ?
C32 Si2 C38 C39 -69.16(14) . . . . ?
C31 Si2 C38 C40 -59.93(15) . . . . ?
C35 Si2 C38 C40 -175.47(13) . . . . ?
C32 Si2 C38 C40 56.70(15) . . . . ?
C1 N1 B1 F1 -54.09(18) . . . . ?
C4 N1 B1 F1 130.92(14) . . . . ?
C1 N1 B1 F2 69.42(18) . . . . ?
C4 N1 B1 F2 -105.57(15) . . . . ?
C1 N1 B1 N2 -172.51(13) . . . . ?
C4 N1 B1 N2 12.50(18) . . . . ?
C9 N2 B1 F1 54.45(19) . . . . ?
C6 N2 B1 F1 -128.66(14) . . . . ?
C9 N2 B1 F2 -68.93(18) . . . . ?
C6 N2 B1 F2 107.96(15) . . . . ?
C9 N2 B1 N1 173.22(13) . . . . ?
C6 N2 B1 N1 -9.89(18) . . . . ?
